data_7057880
loop_
_publ_author_name
'Kwocz, Agnieszka'
'Jan Panek, Jaros\/law'
'Jezierska, Aneta'
'Hetma\'nczyk, \/Lukasz'
'Pawlukoj\'c, Andrzej'
'Kochel, Andrzej'
'Lipkowski, Pawe\/l'
'Filarowski, Aleksander'

_publ_section_title
;
 A molecular roundabout: triple cyclically arranged hydrogen bonds in
 light of experiment and theory
;
_journal_issue 24
_journal_name_full 'New Journal of Chemistry'
_journal_page_first 19467
_journal_paper_doi 10.1039/C8NJ04339F
_journal_volume 42
_journal_year 2018
_chemical_formula_moiety 'C12 H12 O6'
_chemical_formula_sum 'C12 H12 O6'
_chemical_formula_weight 252.22
_chemical_name_systematic
; 
 1,1',1'-(2,4,6-trihydroxybenzene-1,3,5-triyl)triethanone
;
_space_group_IT_number 14
_space_group_name_Hall '-P 2ybc'
_space_group_name_H-M_alt 'P 1 21/c 1'
_symmetry_cell_setting monoclinic
_symmetry_space_group_name_Hall '-P 2ybc'
_symmetry_space_group_name_H-M 'P 1 21/c 1'
_atom_sites_solution_hydrogens geom
_atom_sites_solution_primary direct
_atom_sites_solution_secondary difmap
_audit_creation_method SHELXL-97
_audit_update_record
;
2014-10-06 deposited with the CCDC.
2018-10-30 downloaded from the CCDC.
;
_cell_angle_alpha 90.00
_cell_angle_beta 106.90(4)
_cell_angle_gamma 90.00
_cell_formula_units_Z 4
_cell_length_a 9.298(3)
_cell_length_b 16.631(4)
_cell_length_c 7.232(3)
_cell_measurement_reflns_used 2111
_cell_measurement_temperature 100(2)
_cell_measurement_theta_max 26.07
_cell_measurement_theta_min 3.19
_cell_volume 1070.0(7)
_computing_structure_refinement 'SHELXL-97 (Sheldrick, 1997)'
_computing_structure_solution 'SHELXS-97 (Sheldrick, 1990)'
_diffrn_ambient_temperature 100(2)
_diffrn_measured_fraction_theta_full 0.998
_diffrn_measured_fraction_theta_max 0.998
_diffrn_measurement_device_type KM4-CCD
_diffrn_measurement_method /w
_diffrn_radiation_monochromator graphite
_diffrn_radiation_source 'fine-focus sealed tube'
_diffrn_radiation_type MoK\a
_diffrn_radiation_wavelength 0.71073
_diffrn_reflns_av_R_equivalents 0.0371
_diffrn_reflns_av_sigmaI/netI 0.0244
_diffrn_reflns_limit_h_max 11
_diffrn_reflns_limit_h_min -11
_diffrn_reflns_limit_k_max 19
_diffrn_reflns_limit_k_min -20
_diffrn_reflns_limit_l_max 8
_diffrn_reflns_limit_l_min -8
_diffrn_reflns_number 11575
_diffrn_reflns_theta_full 25.00
_diffrn_reflns_theta_max 26.07
_diffrn_reflns_theta_min 3.19
_exptl_absorpt_coefficient_mu 0.127
_exptl_absorpt_correction_T_max 0.911
_exptl_absorpt_correction_T_min 0.789
_exptl_absorpt_correction_type analytical
_exptl_absorpt_process_details 'CrysAlis, Oxford Diffraction'
_exptl_crystal_colour colorless
_exptl_crystal_density_diffrn 1.566
_exptl_crystal_density_method 'not measured'
_exptl_crystal_description plate
_exptl_crystal_F_000 528
_exptl_crystal_size_max 0.15
_exptl_crystal_size_mid 0.13
_exptl_crystal_size_min 0.11
_refine_diff_density_max 0.339
_refine_diff_density_min -0.266
_refine_diff_density_rms 0.049
_refine_ls_extinction_method none
_refine_ls_goodness_of_fit_ref 0.949
_refine_ls_hydrogen_treatment constr
_refine_ls_matrix_type full
_refine_ls_number_parameters 166
_refine_ls_number_reflns 2111
_refine_ls_number_restraints 0
_refine_ls_restrained_S_all 0.949
_refine_ls_R_factor_all 0.0517
_refine_ls_R_factor_gt 0.0349
_refine_ls_shift/su_max 0.000
_refine_ls_shift/su_mean 0.000
_refine_ls_structure_factor_coef Fsqd
_refine_ls_weighting_details 'calc w=1/[\s^2^(Fo^2^)+(0.0624P)^2^+0.0000P] where P=(Fo^2^+2Fc^2^)/3'
_refine_ls_weighting_scheme calc
_refine_ls_wR_factor_gt 0.0886
_refine_ls_wR_factor_ref 0.0941
_reflns_number_gt 1543
_reflns_number_total 2111
_reflns_threshold_expression >2sigma(I)
_cod_data_source_file c8nj04339f2.cif
_cod_data_source_block bf5th
_cod_depositor_comments
;
The following automatic conversions were performed:

'_symmetry_cell_setting' value 'Monoclinic' changed to 'monoclinic'
according to
/home/data/users/saulius/crontab/automatic-downloads/rss-feeds/RSC/lib/dictionaries/cif_core.dic
dictionary named 'cif_core.dic' version 2.4.2 from 2011-04-26.

Automatic conversion script
Id: cif_fix_values 4973 2017-02-22 13:04:09Z antanas 

 Adding full bibliography for 7057879--7057880.cif.
;
_cod_original_cell_volume 1070.0(6)
_cod_original_sg_symbol_H-M 'P 21/c'
_cod_database_code 7057880

loop_
_symmetry_equiv_pos_as_xyz
'x, y, z'
'-x, y+1/2, -z+1/2'
'-x, -y, -z'
'x, -y-1/2, z-1/2'

loop_
_atom_site_label
_atom_site_type_symbol
_atom_site_fract_x
_atom_site_fract_y
_atom_site_fract_z
_atom_site_U_iso_or_equiv
_atom_site_adp_type
_atom_site_occupancy
_atom_site_symmetry_multiplicity
_atom_site_calc_flag
_atom_site_refinement_flags
C1 C 0.77138(15) 0.25000(8) 0.53390(19) 0.0148(3) Uani 1 1 d .
O1 O 0.90620(11) 0.25363(5) 0.66101(14) 0.0191(3) Uani 1 1 d .
H1 H 0.9308 0.1916 0.6858 0.029 Uiso 1 1 d R
C2 C 0.70601(15) 0.17333(8) 0.47357(19) 0.0152(3) Uani 1 1 d .
C3 C 0.56003(15) 0.17104(8) 0.33913(19) 0.0154(3) Uani 1 1 d .
C4 C 0.47809(15) 0.24251(8) 0.27038(19) 0.0156(3) Uani 1 1 d .
C5 C 0.54808(15) 0.31755(8) 0.33390(19) 0.0155(3) Uani 1 1 d .
C6 C 0.69675(15) 0.32252(8) 0.46290(19) 0.0151(3) Uani 1 1 d .
O2 O 0.49999(10) 0.10043(6) 0.27791(14) 0.0194(2) Uani 1 1 d .
H2 H 0.4032 0.1144 0.1832 0.029 Uiso 1 1 d R
O3 O 0.47406(10) 0.38437(6) 0.26920(14) 0.0215(3) Uani 1 1 d .
H3 H 0.5569 0.4283 0.3411 0.032 Uiso 1 1 d R
C7 C 0.79155(15) 0.10114(9) 0.55210(19) 0.0175(3) Uani 1 1 d .
C8 C 0.73796(17) 0.01762(9) 0.4976(2) 0.0259(4) Uani 1 1 d .
H8A H 0.7179 0.0106 0.3579 0.039 Uiso 1 1 calc R
H8B H 0.6454 0.0081 0.5332 0.039 Uiso 1 1 calc R
H8C H 0.8152 -0.0207 0.5659 0.039 Uiso 1 1 calc R
O4 O 0.91940(11) 0.10839(6) 0.67254(14) 0.0216(3) Uani 1 1 d .
C9 C 0.32603(15) 0.23544(8) 0.13555(19) 0.0167(3) Uani 1 1 d .
C10 C 0.22689(15) 0.30596(9) 0.0609(2) 0.0210(3) Uani 1 1 d .
H10A H 0.2745 0.3408 -0.0134 0.031 Uiso 1 1 calc R
H10B H 0.2112 0.3362 0.1698 0.031 Uiso 1 1 calc R
H10C H 0.1298 0.2871 -0.0225 0.031 Uiso 1 1 calc R
O5 O 0.27457(11) 0.16723(6) 0.08030(14) 0.0217(3) Uani 1 1 d .
C11 C 0.76374(16) 0.40250(8) 0.51373(19) 0.0178(3) Uani 1 1 d .
C12 C 0.92203(15) 0.41585(9) 0.6356(2) 0.0210(3) Uani 1 1 d .
H12A H 0.9354 0.3929 0.7643 0.031 Uiso 1 1 calc R
H12B H 0.9430 0.4737 0.6472 0.031 Uiso 1 1 calc R
H12C H 0.9914 0.3897 0.5751 0.031 Uiso 1 1 calc R
O6 O 0.68694(11) 0.46387(6) 0.45005(14) 0.0246(3) Uani 1 1 d .

loop_
_atom_site_aniso_label
_atom_site_aniso_U_11
_atom_site_aniso_U_22
_atom_site_aniso_U_33
_atom_site_aniso_U_23
_atom_site_aniso_U_13
_atom_site_aniso_U_12
C1 0.0130(7) 0.0186(8) 0.0127(7) -0.0002(5) 0.0039(5) -0.0008(5)
O1 0.0152(5) 0.0174(5) 0.0204(5) -0.0001(4) -0.0015(4) -0.0015(4)
C2 0.0161(7) 0.0143(7) 0.0156(7) 0.0005(5) 0.0053(6) -0.0012(5)
C3 0.0168(7) 0.0155(7) 0.0149(7) -0.0011(5) 0.0063(6) -0.0028(5)
C4 0.0148(7) 0.0188(8) 0.0132(7) 0.0012(5) 0.0042(6) 0.0004(5)
C5 0.0174(7) 0.0153(7) 0.0145(7) 0.0007(5) 0.0059(6) 0.0010(5)
C6 0.0164(7) 0.0147(7) 0.0143(7) 0.0003(5) 0.0047(6) -0.0001(5)
O2 0.0174(5) 0.0151(5) 0.0215(5) -0.0007(4) -0.0007(4) -0.0022(4)
O3 0.0183(5) 0.0154(5) 0.0262(6) 0.0014(4) -0.0007(4) 0.0010(4)
C7 0.0175(7) 0.0181(8) 0.0162(7) 0.0019(5) 0.0038(6) 0.0005(5)
C8 0.0237(8) 0.0156(8) 0.0313(8) 0.0021(6) -0.0031(7) 0.0012(6)
O4 0.0177(5) 0.0194(5) 0.0237(5) 0.0011(4) -0.0004(4) 0.0003(4)
C9 0.0168(7) 0.0196(7) 0.0141(7) -0.0011(5) 0.0052(6) -0.0027(6)
C10 0.0149(7) 0.0233(8) 0.0216(8) -0.0010(6) 0.0004(6) 0.0004(6)
O5 0.0188(5) 0.0210(6) 0.0223(5) -0.0013(4) 0.0011(4) -0.0024(4)
C11 0.0213(7) 0.0163(8) 0.0161(7) 0.0007(5) 0.0057(6) -0.0008(6)
C12 0.0209(7) 0.0174(7) 0.0222(8) -0.0021(6) 0.0023(6) -0.0059(6)
O6 0.0240(6) 0.0154(5) 0.0296(6) 0.0002(4) 0.0001(5) -0.0007(4)

loop_
_atom_type_symbol
_atom_type_description
_atom_type_scat_dispersion_real
_atom_type_scat_dispersion_imag
_atom_type_scat_source
C C 0.0033 0.0016 'International Tables Vol C Tables 4.2.6.8 and 6.1.1.4'
H H 0.0000 0.0000 'International Tables Vol C Tables 4.2.6.8 and 6.1.1.4'
N N 0.0061 0.0033 'International Tables Vol C Tables 4.2.6.8 and 6.1.1.4'
O O 0.0106 0.0060 'International Tables Vol C Tables 4.2.6.8 and 6.1.1.4'

loop_
_geom_angle_atom_site_label_1
_geom_angle_atom_site_label_2
_geom_angle_atom_site_label_3
_geom_angle
O1 C1 C6 118.69(12)
O1 C1 C2 119.15(11)
C6 C1 C2 122.16(12)
C1 O1 H1 100.8
C3 C2 C1 118.08(12)
C3 C2 C7 123.19(12)
C1 C2 C7 118.74(12)
O2 C3 C4 119.68(12)
O2 C3 C2 118.67(12)
C4 C3 C2 121.65(12)
C5 C4 C3 118.23(12)
C5 C4 C9 123.13(12)
C3 C4 C9 118.64(12)
O3 C5 C4 118.85(12)
O3 C5 C6 119.29(12)
C4 C5 C6 121.85(12)
C1 C6 C5 117.93(12)
C1 C6 C11 123.68(12)
C5 C6 C11 118.39(12)
C3 O2 H2 103.6
C5 O3 H3 100.0
O4 C7 C2 119.22(12)
O4 C7 C8 116.65(12)
C2 C7 C8 124.13(12)
C7 C8 H8A 109.5
C7 C8 H8B 109.5
H8A C8 H8B 109.5
C7 C8 H8C 109.5
H8A C8 H8C 109.5
H8B C8 H8C 109.5
C7 O4 H1 100.4
O5 C9 C4 119.29(12)
O5 C9 C10 117.29(12)
C4 C9 C10 123.42(12)
C9 C10 H10A 109.5
C9 C10 H10B 109.5
H10A C10 H10B 109.5
C9 C10 H10C 109.5
H10A C10 H10C 109.5
H10B C10 H10C 109.5
O6 C11 C6 119.35(12)
O6 C11 C12 116.95(12)
C6 C11 C12 123.69(12)
C11 C12 H12A 109.5
C11 C12 H12B 109.5
H12A C12 H12B 109.5
C11 C12 H12C 109.5
H12A C12 H12C 109.5
H12B C12 H12C 109.5
C11 O6 H3 100.0

loop_
_geom_bond_atom_site_label_1
_geom_bond_atom_site_label_2
_geom_bond_distance
C1 O1 1.3229(17)
C1 C6 1.4116(19)
C1 C2 1.4254(18)
O1 H1 1.0605
C2 C3 1.4219(19)
C2 C7 1.4608(19)
C3 O2 1.3202(16)
C3 C4 1.4215(19)
C4 C5 1.4206(19)
C4 C9 1.470(2)
C5 O3 1.3192(16)
C5 C6 1.4277(19)
C6 C11 1.4694(19)
O2 H2 0.9870
O3 H3 1.0793
C7 O4 1.2587(17)
C7 C8 1.489(2)
C8 H8A 0.9800
C8 H8B 0.9800
C8 H8C 0.9800
O4 H1 1.3893
C9 O5 1.2507(16)
C9 C10 1.4923(19)
C10 H10A 0.9800
C10 H10B 0.9800
C10 H10C 0.9800
C11 O6 1.2540(17)
C11 C12 1.4960(19)
C12 H12A 0.9800
C12 H12B 0.9800
C12 H12C 0.9800
O6 H3 1.3706

loop_
_geom_torsion_atom_site_label_1
_geom_torsion_atom_site_label_2
_geom_torsion_atom_site_label_3
_geom_torsion_atom_site_label_4
_geom_torsion
O1 C1 C2 C3 179.04(12)
C6 C1 C2 C3 -0.8(2)
O1 C1 C2 C7 -1.0(2)
C6 C1 C2 C7 179.20(12)
C1 C2 C3 O2 178.10(12)
C7 C2 C3 O2 -1.9(2)
C1 C2 C3 C4 -2.1(2)
C7 C2 C3 C4 177.98(13)
O2 C3 C4 C5 -177.82(12)
C2 C3 C4 C5 2.4(2)
O2 C3 C4 C9 1.5(2)
C2 C3 C4 C9 -178.34(13)
C3 C4 C5 O3 179.11(12)
C9 C4 C5 O3 -0.2(2)
C3 C4 C5 C6 0.2(2)
C9 C4 C5 C6 -179.12(13)
O1 C1 C6 C5 -176.67(12)
C2 C1 C6 C5 3.1(2)
O1 C1 C6 C11 3.6(2)
C2 C1 C6 C11 -176.62(13)
O3 C5 C6 C1 178.23(12)
C4 C5 C6 C1 -2.8(2)
O3 C5 C6 C11 -2.0(2)
C4 C5 C6 C11 176.94(12)
C3 C2 C7 O4 -179.08(13)
C1 C2 C7 O4 1.0(2)
C3 C2 C7 C8 1.5(2)
C1 C2 C7 C8 -178.47(13)
C5 C4 C9 O5 177.09(13)
C3 C4 C9 O5 -2.2(2)
C5 C4 C9 C10 -3.6(2)
C3 C4 C9 C10 177.11(13)
C1 C6 C11 O6 -177.11(13)
C5 C6 C11 O6 3.2(2)
C1 C6 C11 C12 4.3(2)
C5 C6 C11 C12 -175.45(13)
